data_1549147
loop_
_publ_author_name
'Shi, Yong-Gang'
'Mellerup, Soren K.'
'Yuan, Kang'
'Hu, Guo-Fei'
'Sauriol, Francoise'
'Peng, Tai'
'Wang, Nan'
'Chen, Pangkuan'
'Wang, Suning'

_publ_section_title
;
 Stabilising fleeting intermediates of stilbene photocyclization with
 amino-borane functionalisation: the rare isolation of persistent
 dihydrophenanthrenes and their [1,5] H-shift isomers.
;
_journal_issue 15
_journal_name_full 'Chemical science'
_journal_page_first 3844
_journal_page_last 3855
_journal_paper_doi 10.1039/c8sc00560e
_journal_volume 9
_journal_year 2018
_chemical_formula_sum 'C39 H43 B N2'
_chemical_formula_weight 550.56
_space_group_crystal_system triclinic
_space_group_IT_number 2
_space_group_name_Hall '-P 1'
_space_group_name_H-M_alt 'P -1'
_symmetry_space_group_name_Hall '-P 1'
_symmetry_space_group_name_H-M 'P -1'
_atom_sites_solution_hydrogens geom
_audit_creation_method SHELXL-2014/7
_audit_update_record
;
2017-12-08 deposited with the CCDC.
2018-03-27 downloaded from the CCDC.
;
_cell_angle_alpha 87.821(2)
_cell_angle_beta 85.222(2)
_cell_angle_gamma 71.032(2)
_cell_formula_units_Z 2
_cell_length_a 8.1029(4)
_cell_length_b 11.3778(6)
_cell_length_c 18.5298(11)
_cell_measurement_reflns_used 7402
_cell_measurement_temperature 180(2)
_cell_measurement_theta_max 27.02
_cell_measurement_theta_min 2.20
_cell_volume 1609.84(15)
_computing_cell_refinement 'Bruker SAINT'
_computing_data_collection 'Bruker APEX2'
_computing_data_reduction 'Bruker SAINT'
_computing_molecular_graphics 'Bruker SHELXTL'
_computing_publication_material 'Bruker SHELXTL'
_computing_structure_refinement 'SHELXL-2014/7 (Sheldrick, 2014)'
_computing_structure_solution 'SHELXS-97 (Sheldrick 2008)'
_diffrn_ambient_temperature 180(2)
_diffrn_measured_fraction_theta_full 0.999
_diffrn_measured_fraction_theta_max 0.999
_diffrn_measurement_device_type 'Bruker APEX-II CCD'
_diffrn_measurement_method '\f and \w scans'
_diffrn_radiation_type MoK\a
_diffrn_radiation_wavelength 0.71073
_diffrn_reflns_av_R_equivalents 0.0984
_diffrn_reflns_av_unetI/netI 0.0917
_diffrn_reflns_Laue_measured_fraction_full 0.999
_diffrn_reflns_Laue_measured_fraction_max 0.999
_diffrn_reflns_limit_h_max 9
_diffrn_reflns_limit_h_min -10
_diffrn_reflns_limit_k_max 14
_diffrn_reflns_limit_k_min -14
_diffrn_reflns_limit_l_max 24
_diffrn_reflns_limit_l_min -24
_diffrn_reflns_number 37385
_diffrn_reflns_point_group_measured_fraction_full 0.999
_diffrn_reflns_point_group_measured_fraction_max 0.999
_diffrn_reflns_theta_full 25.242
_diffrn_reflns_theta_max 27.876
_diffrn_reflns_theta_min 2.202
_exptl_absorpt_coefficient_mu 0.065
_exptl_absorpt_correction_T_max 0.994
_exptl_absorpt_correction_T_min 0.987
_exptl_absorpt_correction_type multi-scan
_exptl_crystal_colour yellow
_exptl_crystal_density_diffrn 1.136
_exptl_crystal_description block
_exptl_crystal_F_000 592
_exptl_crystal_size_max 0.200
_exptl_crystal_size_mid 0.165
_exptl_crystal_size_min 0.100
_refine_diff_density_max 0.292
_refine_diff_density_min -0.297
_refine_diff_density_rms 0.055
_refine_ls_extinction_method none
_refine_ls_goodness_of_fit_ref 1.074
_refine_ls_hydrogen_treatment constr
_refine_ls_matrix_type full
_refine_ls_number_parameters 387
_refine_ls_number_reflns 7672
_refine_ls_number_restraints 0
_refine_ls_restrained_S_all 1.074
_refine_ls_R_factor_all 0.1148
_refine_ls_R_factor_gt 0.0625
_refine_ls_shift/su_max 0.010
_refine_ls_shift/su_mean 0.000
_refine_ls_structure_factor_coef Fsqd
_refine_ls_weighting_details 'w=1/[\s^2^(Fo^2^)+(0.0700P)^2^+0.3000P] where P=(Fo^2^+2Fc^2^)/3'
_refine_ls_weighting_scheme calc
_refine_ls_wR_factor_gt 0.1530
_refine_ls_wR_factor_ref 0.1761
_reflns_Friedel_coverage 0.000
_reflns_number_gt 4744
_reflns_number_total 7672
_reflns_threshold_expression 'I > 2\s(I)'
_cod_data_source_file c8sc00560e2.cif
_cod_data_source_block sy12
_cod_depositor_comments 'Adding full bibliography for 1549141--1549152.cif.'
_cod_database_code 1549147
_shelx_shelxl_version_number 2014/7
_shelx_space_group_comment
; 
The symmetry employed for this shelxl refinement is uniquely defined 
by the following loop, which should always be used as a source of 
symmetry information in preference to the above space-group names. 
They are only intended as comments. 
;
_shelx_estimated_absorpt_t_min 0.987
_shelx_estimated_absorpt_t_max 0.994

loop_
_space_group_symop_operation_xyz
'x, y, z'
'-x, -y, -z'

loop_
_atom_site_label
_atom_site_type_symbol
_atom_site_fract_x
_atom_site_fract_y
_atom_site_fract_z
_atom_site_U_iso_or_equiv
_atom_site_adp_type
_atom_site_occupancy
_atom_site_site_symmetry_order
_atom_site_calc_flag
_atom_site_refinement_flags_posn
_atom_site_refinement_flags_adp
N1 N 0.2893(2) 0.63991(15) 0.50348(9) 0.0356(4) Uani 1 1 d . .
N2 N 0.0742(2) 0.10095(15) 0.61231(10) 0.0397(4) Uani 1 1 d . .
C1 C 0.2829(2) 0.52622(16) 0.72373(9) 0.0227(4) Uani 1 1 d . .
C2 C 0.3218(2) 0.63336(16) 0.69945(10) 0.0261(4) Uani 1 1 d . .
H2 H 0.3461 0.6829 0.7346 0.031 Uiso 1 1 calc R U
C3 C 0.3271(2) 0.67124(17) 0.62822(10) 0.0280(4) Uani 1 1 d . .
H3 H 0.3583 0.7433 0.6153 0.034 Uiso 1 1 calc R U
C4 C 0.2863(2) 0.60334(16) 0.57463(10) 0.0241(4) Uani 1 1 d . .
C5 C 0.3318(3) 0.7503(2) 0.48118(12) 0.0442(6) Uani 1 1 d . .
H5A H 0.4503 0.7413 0.4938 0.066 Uiso 1 1 calc R U
H5B H 0.2481 0.8226 0.5059 0.066 Uiso 1 1 calc R U
H5C H 0.3257 0.7620 0.4287 0.066 Uiso 1 1 calc R U
C6 C 0.2469(3) 0.5693(2) 0.44837(11) 0.0390(5) Uani 1 1 d . .
H6A H 0.2558 0.6087 0.4009 0.059 Uiso 1 1 calc R U
H6B H 0.1273 0.5674 0.4591 0.059 Uiso 1 1 calc R U
H6C H 0.3290 0.4842 0.4479 0.059 Uiso 1 1 calc R U
C7 C 0.2385(2) 0.49909(16) 0.59752(10) 0.0247(4) Uani 1 1 d . .
H7 H 0.2057 0.4537 0.5625 0.030 Uiso 1 1 calc R U
C8 C 0.2372(2) 0.45966(15) 0.66936(10) 0.0227(4) Uani 1 1 d . .
C9 C 0.1802(2) 0.35165(16) 0.68958(10) 0.0254(4) Uani 1 1 d . .
H9 H 0.1436 0.3443 0.7391 0.030 Uiso 1 1 calc R U
C10 C 0.1746(2) 0.26363(17) 0.64587(11) 0.0278(4) Uani 1 1 d . .
H10 H 0.2110 0.2704 0.5962 0.033 Uiso 1 1 calc R U
C11 C 0.1175(2) 0.15702(16) 0.66719(11) 0.0281(4) Uani 1 1 d . .
C12 C 0.1097(2) 0.11439(18) 0.73824(12) 0.0352(5) Uani 1 1 d . .
H12 H 0.1419 0.1549 0.7760 0.042 Uiso 1 1 calc R U
C13 C 0.0547(3) 0.0124(2) 0.75358(14) 0.0446(6) Uani 1 1 d . .
H13 H 0.0495 -0.0185 0.8018 0.054 Uiso 1 1 calc R U
C14 C 0.0076(3) -0.04339(19) 0.69744(15) 0.0472(6) Uani 1 1 d . .
H14 H -0.0328 -0.1126 0.7062 0.057 Uiso 1 1 calc R U
C15 C 0.0205(3) 0.0035(2) 0.62895(14) 0.0482(6) Uani 1 1 d . .
H15 H -0.0110 -0.0360 0.5906 0.058 Uiso 1 1 calc R U
C16 C 0.3664(2) 0.34424(16) 0.82882(9) 0.0224(4) Uani 1 1 d . .
C17 C 0.2731(2) 0.30321(16) 0.88672(10) 0.0254(4) Uani 1 1 d . .
C18 C 0.1197(3) 0.39182(19) 0.92933(12) 0.0424(6) Uani 1 1 d . .
H18A H 0.0314 0.4372 0.8963 0.064 Uiso 1 1 calc R U
H18B H 0.1592 0.4509 0.9545 0.064 Uiso 1 1 calc R U
H18C H 0.0686 0.3451 0.9649 0.064 Uiso 1 1 calc R U
C19 C 0.3166(2) 0.17733(17) 0.90398(10) 0.0286(4) Uani 1 1 d . .
H19 H 0.2501 0.1517 0.9423 0.034 Uiso 1 1 calc R U
C20 C 0.4538(2) 0.08764(17) 0.86724(10) 0.0296(4) Uani 1 1 d . .
C21 C 0.4965(3) -0.04805(18) 0.88690(13) 0.0481(6) Uani 1 1 d . .
H21A H 0.3975 -0.0757 0.8780 0.072 Uiso 1 1 calc R U
H21B H 0.5193 -0.0603 0.9382 0.072 Uiso 1 1 calc R U
H21C H 0.6006 -0.0965 0.8573 0.072 Uiso 1 1 calc R U
C22 C 0.5484(2) 0.12845(17) 0.81214(10) 0.0287(4) Uani 1 1 d . .
H22 H 0.6443 0.0690 0.7869 0.034 Uiso 1 1 calc R U
C23 C 0.5085(2) 0.25322(17) 0.79222(10) 0.0259(4) Uani 1 1 d . .
C24 C 0.6249(3) 0.2856(2) 0.73249(11) 0.0407(5) Uani 1 1 d . .
H24A H 0.5586 0.3148 0.6898 0.061 Uiso 1 1 calc R U
H24B H 0.7253 0.2118 0.7200 0.061 Uiso 1 1 calc R U
H24C H 0.6664 0.3513 0.7488 0.061 Uiso 1 1 calc R U
C25 C 0.2885(2) 0.59062(16) 0.86131(9) 0.0231(4) Uani 1 1 d . .
C26 C 0.1249(2) 0.68282(16) 0.87603(10) 0.0246(4) Uani 1 1 d . .
C27 C -0.0337(2) 0.68966(19) 0.83635(11) 0.0356(5) Uani 1 1 d . .
H27A H -0.0017 0.6236 0.8003 0.053 Uiso 1 1 calc R U
H27B H -0.0761 0.7707 0.8120 0.053 Uiso 1 1 calc R U
H27C H -0.1261 0.6791 0.8710 0.053 Uiso 1 1 calc R U
C28 C 0.1020(3) 0.76729(17) 0.93112(10) 0.0296(4) Uani 1 1 d . .
H28 H -0.0095 0.8282 0.9405 0.035 Uiso 1 1 calc R U
C29 C 0.2369(3) 0.76551(18) 0.97285(10) 0.0334(5) Uani 1 1 d . .
C30 C 0.2056(3) 0.8532(2) 1.03543(13) 0.0523(6) Uani 1 1 d . .
H30A H 0.1766 0.9388 1.0170 0.078 Uiso 1 1 calc R U
H30B H 0.3116 0.8325 1.0618 0.078 Uiso 1 1 calc R U
H30C H 0.1084 0.8451 1.0682 0.078 Uiso 1 1 calc R U
C31 C 0.4281(2) 0.59251(17) 0.90152(10) 0.0262(4) Uani 1 1 d . .
C32 C 0.3997(3) 0.67867(18) 0.95608(10) 0.0324(5) Uani 1 1 d . .
H32 H 0.4951 0.6781 0.9828 0.039 Uiso 1 1 calc R U
C33 C 0.6109(2) 0.50405(19) 0.88443(12) 0.0371(5) Uani 1 1 d . .
H33A H 0.6083 0.4185 0.8858 0.056 Uiso 1 1 calc R U
H33B H 0.6879 0.5132 0.9203 0.056 Uiso 1 1 calc R U
H33C H 0.6549 0.5231 0.8360 0.056 Uiso 1 1 calc R U
C34 C 0.1885(3) 0.2304(3) 0.42387(15) 0.0554(7) Uani 1 1 d . .
H34 H 0.0974 0.2726 0.4585 0.067 Uiso 1 1 calc R U
C35 C 0.3020(3) 0.1161(3) 0.44024(14) 0.0544(7) Uani 1 1 d . .
H35 H 0.2907 0.0791 0.4864 0.065 Uiso 1 1 calc R U
C36 C 0.4325(3) 0.0548(2) 0.38970(15) 0.0531(6) Uani 1 1 d . .
H36 H 0.5105 -0.0251 0.4009 0.064 Uiso 1 1 calc R U
C37 C 0.4508(3) 0.1081(2) 0.32324(14) 0.0492(6) Uani 1 1 d . .
H37 H 0.5419 0.0657 0.2886 0.059 Uiso 1 1 calc R U
C38 C 0.3368(3) 0.2234(2) 0.30691(14) 0.0476(6) Uani 1 1 d . .
H38 H 0.3484 0.2607 0.2608 0.057 Uiso 1 1 calc R U
C39 C 0.2060(3) 0.2844(2) 0.35749(15) 0.0546(7) Uani 1 1 d . .
H39 H 0.1275 0.3642 0.3464 0.066 Uiso 1 1 calc R U
B1 B 0.3112(2) 0.48590(19) 0.80397(11) 0.0225(4) Uani 1 1 d . .

loop_
_atom_site_aniso_label
_atom_site_aniso_U_11
_atom_site_aniso_U_22
_atom_site_aniso_U_33
_atom_site_aniso_U_23
_atom_site_aniso_U_13
_atom_site_aniso_U_12
N1 0.0557(11) 0.0383(9) 0.0198(9) 0.0063(7) -0.0065(8) -0.0248(9)
N2 0.0467(10) 0.0331(9) 0.0453(11) -0.0102(8) -0.0012(9) -0.0206(8)
C1 0.0235(9) 0.0215(9) 0.0223(10) -0.0007(7) -0.0025(7) -0.0062(7)
C2 0.0325(10) 0.0241(9) 0.0230(10) -0.0004(8) -0.0024(8) -0.0109(8)
C3 0.0363(10) 0.0241(9) 0.0266(11) 0.0037(8) -0.0028(8) -0.0142(8)
C4 0.0259(9) 0.0249(9) 0.0204(10) 0.0018(7) -0.0022(7) -0.0071(8)
C5 0.0686(15) 0.0408(12) 0.0279(12) 0.0114(10) -0.0029(10) -0.0254(12)
C6 0.0512(13) 0.0497(13) 0.0208(11) 0.0017(9) -0.0045(9) -0.0223(11)
C7 0.0285(9) 0.0250(9) 0.0219(10) -0.0003(8) -0.0040(7) -0.0098(8)
C8 0.0210(8) 0.0208(9) 0.0255(10) 0.0006(7) -0.0033(7) -0.0053(7)
C9 0.0269(9) 0.0275(9) 0.0235(10) 0.0041(8) -0.0047(7) -0.0109(8)
C10 0.0309(10) 0.0270(10) 0.0278(11) 0.0008(8) -0.0029(8) -0.0125(8)
C11 0.0230(9) 0.0226(9) 0.0389(12) -0.0020(8) -0.0024(8) -0.0073(8)
C12 0.0338(11) 0.0315(11) 0.0422(13) 0.0055(9) -0.0060(9) -0.0130(9)
C13 0.0380(12) 0.0361(12) 0.0585(16) 0.0142(11) 0.0020(11) -0.0133(10)
C14 0.0407(12) 0.0276(11) 0.0772(19) -0.0041(12) 0.0089(12) -0.0191(10)
C15 0.0480(13) 0.0358(12) 0.0674(18) -0.0130(12) 0.0024(12) -0.0230(11)
C16 0.0246(9) 0.0257(9) 0.0174(9) 0.0005(7) -0.0024(7) -0.0085(7)
C17 0.0288(9) 0.0259(9) 0.0204(10) 0.0018(8) -0.0001(7) -0.0081(8)
C18 0.0444(12) 0.0333(11) 0.0420(13) 0.0024(10) 0.0189(10) -0.0078(10)
C19 0.0330(10) 0.0286(10) 0.0238(10) 0.0043(8) 0.0016(8) -0.0107(8)
C20 0.0359(10) 0.0245(9) 0.0272(11) 0.0032(8) -0.0058(8) -0.0080(8)
C21 0.0592(14) 0.0252(11) 0.0525(15) 0.0066(10) 0.0024(12) -0.0060(10)
C22 0.0277(9) 0.0262(10) 0.0259(10) -0.0021(8) -0.0004(8) 0.0000(8)
C23 0.0266(9) 0.0291(10) 0.0204(10) 0.0006(8) -0.0003(7) -0.0070(8)
C24 0.0364(11) 0.0408(12) 0.0370(13) 0.0030(10) 0.0124(9) -0.0056(9)
C25 0.0297(9) 0.0234(9) 0.0179(9) 0.0044(7) -0.0020(7) -0.0114(8)
C26 0.0306(9) 0.0234(9) 0.0211(10) 0.0014(7) -0.0019(7) -0.0106(8)
C27 0.0298(10) 0.0369(11) 0.0374(12) -0.0065(9) -0.0068(9) -0.0056(9)
C28 0.0367(10) 0.0246(9) 0.0274(11) -0.0006(8) 0.0004(8) -0.0106(8)
C29 0.0492(12) 0.0313(10) 0.0248(11) -0.0031(9) -0.0026(9) -0.0198(10)
C30 0.0718(17) 0.0516(14) 0.0385(14) -0.0155(11) -0.0066(12) -0.0246(13)
C31 0.0298(9) 0.0285(10) 0.0234(10) 0.0050(8) -0.0042(8) -0.0137(8)
C32 0.0411(11) 0.0374(11) 0.0271(11) 0.0014(9) -0.0100(9) -0.0225(9)
C33 0.0285(10) 0.0410(12) 0.0436(13) 0.0003(10) -0.0091(9) -0.0120(9)
C34 0.0345(12) 0.0741(18) 0.0545(17) -0.0311(14) -0.0028(11) -0.0099(12)
C35 0.0462(14) 0.0744(18) 0.0473(15) -0.0064(13) -0.0085(12) -0.0239(14)
C36 0.0430(13) 0.0425(13) 0.0706(19) -0.0067(13) -0.0150(13) -0.0061(11)
C37 0.0295(11) 0.0590(15) 0.0572(16) -0.0211(13) -0.0002(10) -0.0101(11)
C38 0.0416(13) 0.0598(15) 0.0484(15) -0.0029(12) -0.0149(11) -0.0228(12)
C39 0.0392(13) 0.0469(14) 0.072(2) -0.0197(13) -0.0205(13) -0.0003(11)
B1 0.0189(9) 0.0265(10) 0.0226(11) 0.0015(9) 0.0000(8) -0.0084(8)

loop_
_atom_type_symbol
_atom_type_description
_atom_type_scat_dispersion_real
_atom_type_scat_dispersion_imag
_atom_type_scat_source
C C 0.0033 0.0016 'International Tables Vol C Tables 4.2.6.8 and 6.1.1.4'
H H 0.0000 0.0000 'International Tables Vol C Tables 4.2.6.8 and 6.1.1.4'
B B 0.0013 0.0007 'International Tables Vol C Tables 4.2.6.8 and 6.1.1.4'
N N 0.0061 0.0033 'International Tables Vol C Tables 4.2.6.8 and 6.1.1.4'

loop_
_geom_angle_atom_site_label_1
_geom_angle_atom_site_label_2
_geom_angle_atom_site_label_3
_geom_angle
C4 N1 C5 121.23(16)
C4 N1 C6 120.60(16)
C5 N1 C6 118.16(16)
C15 N2 C11 117.35(19)
C2 C1 C8 115.38(16)
C2 C1 B1 117.43(16)
C8 C1 B1 126.89(15)
C3 C2 C1 124.35(17)
C3 C2 H2 117.8
C1 C2 H2 117.8
C2 C3 C4 119.90(16)
C2 C3 H3 120.0
C4 C3 H3 120.0
N1 C4 C7 121.90(16)
N1 C4 C3 120.90(16)
C7 C4 C3 117.19(16)
N1 C5 H5A 109.5
N1 C5 H5B 109.5
H5A C5 H5B 109.5
N1 C5 H5C 109.5
H5A C5 H5C 109.5
H5B C5 H5C 109.5
N1 C6 H6A 109.5
N1 C6 H6B 109.5
H6A C6 H6B 109.5
N1 C6 H6C 109.5
H6A C6 H6C 109.5
H6B C6 H6C 109.5
C8 C7 C4 122.63(17)
C8 C7 H7 118.7
C4 C7 H7 118.7
C7 C8 C1 120.45(16)
C7 C8 C9 119.48(16)
C1 C8 C9 120.02(16)
C10 C9 C8 126.80(17)
C10 C9 H9 116.6
C8 C9 H9 116.6
C9 C10 C11 125.86(18)
C9 C10 H10 117.1
C11 C10 H10 117.1
N2 C11 C12 121.72(17)
N2 C11 C10 115.01(17)
C12 C11 C10 123.26(18)
C13 C12 C11 119.5(2)
C13 C12 H12 120.3
C11 C12 H12 120.3
C14 C13 C12 118.6(2)
C14 C13 H13 120.7
C12 C13 H13 120.7
C15 C14 C13 118.30(19)
C15 C14 H14 120.9
C13 C14 H14 120.9
N2 C15 C14 124.5(2)
N2 C15 H15 117.7
C14 C15 H15 117.7
C17 C16 C23 117.35(15)
C17 C16 B1 121.55(15)
C23 C16 B1 121.07(15)
C19 C17 C16 120.28(16)
C19 C17 C18 117.80(16)
C16 C17 C18 121.86(16)
C17 C18 H18A 109.5
C17 C18 H18B 109.5
H18A C18 H18B 109.5
C17 C18 H18C 109.5
H18A C18 H18C 109.5
H18B C18 H18C 109.5
C20 C19 C17 122.43(17)
C20 C19 H19 118.8
C17 C19 H19 118.8
C22 C20 C19 117.15(16)
C22 C20 C21 121.77(18)
C19 C20 C21 121.08(18)
C20 C21 H21A 109.5
C20 C21 H21B 109.5
H21A C21 H21B 109.5
C20 C21 H21C 109.5
H21A C21 H21C 109.5
H21B C21 H21C 109.5
C20 C22 C23 122.57(17)
C20 C22 H22 118.7
C23 C22 H22 118.7
C22 C23 C16 120.17(16)
C22 C23 C24 117.22(16)
C16 C23 C24 122.59(16)
C23 C24 H24A 109.5
C23 C24 H24B 109.5
H24A C24 H24B 109.5
C23 C24 H24C 109.5
H24A C24 H24C 109.5
H24B C24 H24C 109.5
C26 C25 C31 117.65(17)
C26 C25 B1 120.75(15)
C31 C25 B1 121.54(15)
C28 C26 C25 120.31(17)
C28 C26 C27 117.39(16)
C25 C26 C27 122.20(16)
C26 C27 H27A 109.5
C26 C27 H27B 109.5
H27A C27 H27B 109.5
C26 C27 H27C 109.5
H27A C27 H27C 109.5
H27B C27 H27C 109.5
C29 C28 C26 122.00(18)
C29 C28 H28 119.0
C26 C28 H28 119.0
C28 C29 C32 117.62(18)
C28 C29 C30 120.90(19)
C32 C29 C30 121.46(19)
C29 C30 H30A 109.5
C29 C30 H30B 109.5
H30A C30 H30B 109.5
C29 C30 H30C 109.5
H30A C30 H30C 109.5
H30B C30 H30C 109.5
C32 C31 C25 120.10(17)
C32 C31 C33 119.11(17)
C25 C31 C33 120.76(17)
C29 C32 C31 122.17(18)
C29 C32 H32 118.9
C31 C32 H32 118.9
C31 C33 H33A 109.5
C31 C33 H33B 109.5
H33A C33 H33B 109.5
C31 C33 H33C 109.5
H33A C33 H33C 109.5
H33B C33 H33C 109.5
C35 C34 C39 120.1(2)
C35 C34 H34 119.9
C39 C34 H34 119.9
C34 C35 C36 119.8(3)
C34 C35 H35 120.1
C36 C35 H35 120.1
C37 C36 C35 120.4(2)
C37 C36 H36 119.8
C35 C36 H36 119.8
C36 C37 C38 119.7(2)
C36 C37 H37 120.1
C38 C37 H37 120.1
C39 C38 C37 119.7(2)
C39 C38 H38 120.1
C37 C38 H38 120.1
C34 C39 C38 120.2(2)
C34 C39 H39 119.9
C38 C39 H39 119.9
C1 B1 C25 118.01(15)
C1 B1 C16 121.97(16)
C25 B1 C16 120.00(15)

loop_
_geom_bond_atom_site_label_1
_geom_bond_atom_site_label_2
_geom_bond_distance
N1 C4 1.368(2)
N1 C5 1.444(3)
N1 C6 1.451(3)
N2 C15 1.334(3)
N2 C11 1.349(2)
C1 C2 1.405(2)
C1 C8 1.424(2)
C1 B1 1.553(3)
C2 C3 1.374(2)
C2 H2 0.9500
C3 C4 1.404(3)
C3 H3 0.9500
C4 C7 1.403(2)
C5 H5A 0.9800
C5 H5B 0.9800
C5 H5C 0.9800
C6 H6A 0.9800
C6 H6B 0.9800
C6 H6C 0.9800
C7 C8 1.389(2)
C7 H7 0.9500
C8 C9 1.473(2)
C9 C10 1.326(3)
C9 H9 0.9500
C10 C11 1.463(2)
C10 H10 0.9500
C11 C12 1.389(3)
C12 C13 1.384(3)
C12 H12 0.9500
C13 C14 1.380(3)
C13 H13 0.9500
C14 C15 1.367(3)
C14 H14 0.9500
C15 H15 0.9500
C16 C17 1.413(2)
C16 C23 1.416(2)
C16 B1 1.587(3)
C17 C19 1.390(2)
C17 C18 1.506(3)
C18 H18A 0.9800
C18 H18B 0.9800
C18 H18C 0.9800
C19 C20 1.389(3)
C19 H19 0.9500
C20 C22 1.382(3)
C20 C21 1.506(3)
C21 H21A 0.9800
C21 H21B 0.9800
C21 H21C 0.9800
C22 C23 1.392(3)
C22 H22 0.9500
C23 C24 1.507(3)
C24 H24A 0.9800
C24 H24B 0.9800
C24 H24C 0.9800
C25 C26 1.410(2)
C25 C31 1.412(2)
C25 B1 1.582(3)
C26 C28 1.388(3)
C26 C27 1.512(3)
C27 H27A 0.9800
C27 H27B 0.9800
C27 H27C 0.9800
C28 C29 1.385(3)
C28 H28 0.9500
C29 C32 1.386(3)
C29 C30 1.509(3)
C30 H30A 0.9800
C30 H30B 0.9800
C30 H30C 0.9800
C31 C32 1.388(3)
C31 C33 1.511(3)
C32 H32 0.9500
C33 H33A 0.9800
C33 H33B 0.9800
C33 H33C 0.9800
C34 C35 1.367(4)
C34 C39 1.371(4)
C34 H34 0.9500
C35 C36 1.373(3)
C35 H35 0.9500
C36 C37 1.370(4)
C36 H36 0.9500
C37 C38 1.377(3)
C37 H37 0.9500
C38 C39 1.374(3)
C38 H38 0.9500
C39 H39 0.9500
